data_1509918
loop_
_publ_author_name
'Schimek, G. L.'
'Kolis, J. W.'
'Eanes, M. E.'

_publ_section_title
;
 Synthesis and structural characterization of CsAg~5~Se~3~ and RbAg~3~Te~2~
;
_journal_issue 4
_journal_name_full 'Journal of Chemical Crystallography'
_journal_page_first 223
_journal_page_last 226
_journal_paper_doi 10.1023/A:1009582820690
_journal_volume 30
_journal_year 2000
_chemical_formula_sum 'Ag5 Cs Se3'
_chemical_name_systematic 'Cs Ag5 Se3'
_space_group_IT_number 136
_symmetry_space_group_name_Hall '-P 4n 2n'
_symmetry_space_group_name_H-M 'P 42/m n m'
_cell_angle_alpha 90
_cell_angle_beta 90
_cell_angle_gamma 90
_cell_formula_units_Z 4
_cell_length_a 14.083
_cell_length_b 14.083
_cell_length_c 4.41
_cell_volume 874.639
_citation_journal_id_ASTM JCCYEV
_cod_data_source_file silver3-x_206.cif
_cod_data_source_block Ag5Cs1Se3
_cod_original_cell_volume 874.6392
_cod_original_formula_sum 'Ag5 Cs1 Se3'
_cod_database_code 1509918

loop_
_symmetry_equiv_pos_as_xyz
x,y,z
-y+1/2,x+1/2,z+1/2
-x,-y,z
y+1/2,-x+1/2,z+1/2
x+1/2,-y+1/2,-z+1/2
y,x,-z
-x+1/2,y+1/2,-z+1/2
-y,-x,-z
-x,-y,-z
y-1/2,-x-1/2,-z-1/2
x,y,-z
-y-1/2,x-1/2,-z-1/2
-x-1/2,y-1/2,z-1/2
-y,-x,z
x-1/2,-y-1/2,z-1/2
y,x,z

loop_
_atom_site_label
_atom_site_type_symbol
_atom_site_fract_x
_atom_site_fract_y
_atom_site_fract_z
_atom_site_occupancy
_atom_site_U_iso_or_equiv
Se1 Se-2 0.1708 0.384 0.5 1 0.0
Ag2 Ag+1 0.081 0.2813 0 1 0.0
Cs1 Cs+1 0.3852 0.3852 0 1 0.0
Se2 Se-2 0.0986 0.0986 0 1 0.0
Ag3 Ag+1 0.1743 0.1743 0.5 1 0.0
Ag1 Ag+1 0.1095 0.4836 0 1 0.0
